data_7133343
loop_
_publ_author_name
'Xu, Cheng'
'Zhao, Sixuan'
'Zhang, Heng'
'Peng, Qian'
'Chen, Yaofeng'

_publ_section_title
;
 Yb/Si frustrated Lewis pairs with a labile naphthalenyl bridge.
;
_journal_issue 64
_journal_name_full 'Chemical communications (Cambridge, England)'
_journal_page_first 8411
_journal_page_last 8414
_journal_paper_doi 10.1039/d4cc03009e
_journal_volume 60
_journal_year 2024
_chemical_formula_moiety 'C44 H76 N4 Si4 Yb, C6 H14'
_chemical_formula_sum 'C50 H90 N4 Si4 Yb'
_chemical_formula_weight 1032.65
_space_group_crystal_system orthorhombic
_space_group_IT_number 61
_space_group_name_Hall '-P 2ac 2ab'
_space_group_name_H-M_alt 'P b c a'
_atom_sites_solution_hydrogens geom
_atom_sites_solution_primary dual
_audit_creation_date 2023-12-22
_audit_creation_method
;
Olex2 1.5
(compiled 2022.04.07 svn.rca3783a0 for OlexSys, GUI svn.r6498)
;
_audit_update_record
;
2023-12-26 deposited with the CCDC.	2024-07-15 downloaded from the CCDC.
;
_cell_angle_alpha 90
_cell_angle_beta 90
_cell_angle_gamma 90
_cell_formula_units_Z 8
_cell_length_a 18.0881(4)
_cell_length_b 22.6537(4)
_cell_length_c 26.9902(6)
_cell_measurement_reflns_used 19637
_cell_measurement_temperature 173.0(2)
_cell_measurement_theta_max 29.8760
_cell_measurement_theta_min 2.0850
_cell_volume 11059.6(4)
_computing_cell_refinement 'CrysAlisPro 1.171.42.73a (Rigaku OD, 2022)'
_computing_data_collection 'CrysAlisPro 1.171.42.73a (Rigaku OD, 2022)'
_computing_data_reduction 'CrysAlisPro 1.171.42.73a (Rigaku OD, 2022)'
_computing_molecular_graphics 'Olex2 1.5 (Dolomanov et al., 2009)'
_computing_publication_material 'Olex2 1.5 (Dolomanov et al., 2009)'
_computing_structure_refinement 'SHELXL 2018/3 (Sheldrick, 2015)'
_computing_structure_solution 'SHELXT 2018/2 (Sheldrick, 2018)'
_diffrn_ambient_environment N~2~
_diffrn_ambient_temperature 173.0(2)
_diffrn_detector 'Hybrid Pixel Array Detector'
_diffrn_detector_area_resol_mean 10.0000
_diffrn_detector_type HyPix
_diffrn_measured_fraction_theta_full 1.000
_diffrn_measured_fraction_theta_max 0.800
_diffrn_measurement_details
;
List of Runs (angles in degrees, time in seconds):

  # Type    Start    End  Width  t~exp~   \w     \q     \k     \f   Frames
#--------------------------------------------------------------------------
  1  \w    -66.00 -16.00   0.50   14.00    --    4.31 -10.00 -69.00  100
  2  \w      3.00  77.00   0.50   14.00    --    4.31  38.00-150.00  148
  3  \w    -17.00  34.00   0.50   14.00    --    4.31 -99.00  30.00  102
;
_diffrn_measurement_device 'four-circle diffractometer'
_diffrn_measurement_device_type 'XtaLAB Synergy R, DW system, HyPix'
_diffrn_measurement_method '\w scans'
_diffrn_orient_matrix_type 'CrysAlisPro convention (1999,Acta A55,543-557)'
_diffrn_orient_matrix_UB_11 -0.0048200000
_diffrn_orient_matrix_UB_12 -0.0199072000
_diffrn_orient_matrix_UB_13 -0.0200472000
_diffrn_orient_matrix_UB_21 -0.0015926000
_diffrn_orient_matrix_UB_22 0.0241084000
_diffrn_orient_matrix_UB_23 -0.0167247000
_diffrn_orient_matrix_UB_31 0.0388716000
_diffrn_orient_matrix_UB_32 -0.0015066000
_diffrn_orient_matrix_UB_33 -0.0031397000
_diffrn_radiation_monochromator mirror
_diffrn_radiation_probe x-ray
_diffrn_radiation_type 'Mo K\a'
_diffrn_radiation_wavelength 0.71073
_diffrn_reflns_av_R_equivalents 0.0644
_diffrn_reflns_av_unetI/netI 0.0553
_diffrn_reflns_Laue_measured_fraction_full 1.000
_diffrn_reflns_Laue_measured_fraction_max 0.800
_diffrn_reflns_limit_h_max 20
_diffrn_reflns_limit_h_min -23
_diffrn_reflns_limit_k_max 21
_diffrn_reflns_limit_k_min -32
_diffrn_reflns_limit_l_max 29
_diffrn_reflns_limit_l_min -38
_diffrn_reflns_number 68006
_diffrn_reflns_point_group_measured_fraction_full 1.000
_diffrn_reflns_point_group_measured_fraction_max 0.800
_diffrn_reflns_theta_full 25.242
_diffrn_reflns_theta_max 31.169
_diffrn_reflns_theta_min 1.950
_diffrn_source 'Rotating-anode X-ray tube'
_diffrn_source_type 'Rigaku (Mo) X-ray Source'
_exptl_absorpt_coefficient_mu 1.812
_exptl_absorpt_correction_T_max 1.00000
_exptl_absorpt_correction_T_min 0.62692
_exptl_absorpt_correction_type multi-scan
_exptl_absorpt_process_details
;
CrysAlisPro 1.171.42.73a (Rigaku Oxford Diffraction, 2022)
Empirical absorption correction using spherical harmonics,
implemented in SCALE3 ABSPACK scaling algorithm.
;
_exptl_crystal_colour orange
_exptl_crystal_colour_primary orange
_exptl_crystal_density_diffrn 1.240
_exptl_crystal_description block
_exptl_crystal_F_000 4352
_exptl_crystal_size_max 0.53
_exptl_crystal_size_mid 0.42
_exptl_crystal_size_min 0.22
_refine_diff_density_max 1.406
_refine_diff_density_min -0.740
_refine_diff_density_rms 0.108
_refine_ls_extinction_method none
_refine_ls_goodness_of_fit_ref 1.063
_refine_ls_hydrogen_treatment constr
_refine_ls_matrix_type full
_refine_ls_number_parameters 590
_refine_ls_number_reflns 14315
_refine_ls_number_restraints 82
_refine_ls_restrained_S_all 1.068
_refine_ls_R_factor_all 0.0933
_refine_ls_R_factor_gt 0.0544
_refine_ls_shift/su_max 0.002
_refine_ls_shift/su_mean 0.000
_refine_ls_structure_factor_coef Fsqd
_refine_ls_weighting_details 'w=1/[\s^2^(Fo^2^)+(0.0266P)^2^+35.9259P] where P=(Fo^2^+2Fc^2^)/3'
_refine_ls_weighting_scheme calc
_refine_ls_wR_factor_gt 0.0958
_refine_ls_wR_factor_ref 0.1080
_reflns_Friedel_coverage 0.000
_reflns_number_gt 9880
_reflns_number_total 14315
_reflns_threshold_expression 'I > 2\s(I)'
_cod_data_source_file d4cc03009e2.cif
_cod_data_source_block xc-2-83_auto
_cod_depositor_comments 'Adding full bibliography for 7133340--7133344.cif.'
_cod_database_code 7133343
_shelx_shelxl_version_number 2018/3
_chemical_oxdiff_formula 'C H N Yb Si'
_shelx_space_group_comment
;
The symmetry employed for this shelxl refinement is uniquely defined
by the following loop, which should always be used as a source of
symmetry information in preference to the above space-group names.
They are only intended as comments.
;
_shelx_estimated_absorpt_t_max 0.691
_shelx_estimated_absorpt_t_min 0.447
_olex2_refinement_description
;
1. Fixed Uiso
 At 1.2 times of:
  All C(H) groups, All C(H,H) groups
 At 1.5 times of:
  All C(H,H,H) groups
2. Restrained distances
 N2-C53 \\sim N2-C9
 with sigma of 0.02
 C53-C51 \\sim C9-C8
 with sigma of 0.02
 N2-C51 \\sim N2-C8
 with sigma of 0.04
 N3-C53 \\sim N3-C9
 with sigma of 0.04
 N2-C9 \\sim N2-C53
 with sigma of 0.02
 C8-C9 \\sim C51-C53
 with sigma of 0.02
 N3-C51 \\sim N3-C8
 with sigma of 0.02
 N4-C01M \\sim N4-C6
 with sigma of 0.02
 C01M-C7 \\sim C6-C52
 with sigma of 0.02
 N4-C7 \\sim N4-C52
 with sigma of 0.04
 N3-C01M \\sim N3-C6
 with sigma of 0.04
 N3-C7 \\sim N3-C52
 with sigma of 0.02
 C6-C52 \\sim C7-C01M
 with sigma of 0.02
 N4-C6 \\sim N4-C01M
 with sigma of 0.02
3. Uiso/Uaniso restraints and constraints
C51 \\sim C53: within 2A with sigma of 0.01 and sigma for terminal atoms of
0.02 within 2A
C9 \\sim C8: within 2A with sigma of 0.01 and sigma for terminal atoms of 0.02
within 2A
C7 \\sim C01M: within 2A with sigma of 0.01 and sigma for terminal atoms of
0.02 within 2A
C6 \\sim C52: within 2A with sigma of 0.01 and sigma for terminal atoms of 0.02
within 2A
Uanis(C51) \\sim Ueq, Uanis(C53) \\sim Ueq: with sigma of 0.01 and sigma for
terminal atoms of 0.02
Uanis(C8) \\sim Ueq, Uanis(C9) \\sim Ueq: with sigma of 0.01 and sigma for
terminal atoms of 0.02
Uanis(C7) \\sim Ueq, Uanis(C01M) \\sim Ueq: with sigma of 0.01 and sigma for
terminal atoms of 0.02
Uanis(C6) \\sim Ueq, Uanis(C52) \\sim Ueq: with sigma of 0.01 and sigma for
terminal atoms of 0.02
4. Others
 Sof(C9)=Sof(H9A)=Sof(H9B)=Sof(C8)=Sof(H8A)=Sof(H8B)=1-FVAR(1)
 Sof(C53)=Sof(H53A)=Sof(H53B)=Sof(C51)=Sof(H51A)=Sof(H51B)=FVAR(1)
 Sof(C52)=Sof(H52A)=Sof(H52B)=Sof(C6)=Sof(H6A)=Sof(H6B)=1-FVAR(2)
 Sof(C01M)=Sof(H01A)=Sof(H01B)=Sof(C7)=Sof(H7A)=Sof(H7B)=FVAR(2)
5.a Ternary CH refined with riding coordinates:
 C25(H25), C28(H28), C27(H27), C19(H19), C22(H22)
5.b Secondary CH2 refined with riding coordinates:
 C53(H53A,H53B), C49(H,HA), C51(H51A,H51B), C48(HE,HF), C47(HG,HH), C46(HI,HJ),
  C01M(H01A,H01B), C7(H7A,H7B), C9(H9A,H9B), C8(H8A,H8B), C52(H52A,H52B),
 C6(H6A,H6B)
5.c Aromatic/amide H refined with riding coordinates:
 C26(H26), C3(H3), C15(H15), C30(H30), C33(H33), C31(H31), C16(H16), C17(H17),
 C32(H32)
5.d Idealised Me refined as rotating group:
 C1(H1A,H1B,H1C), C20(H20A,H20B,H20C), C10(H10A,H10B,H10C), C21(H21A,H21B,
 H21C), C42(H42A,H42B,H42C), C23(H23A,H23B,H23C), C24(H24A,H24B,H24C), C12(H12A,
 H12B,H12C), C44(H44A,H44B,H44C), C43(H43A,H43B,H43C), C11(H11A,H11B,H11C),
 C36(H36A,H36B,H36C), C37(H37A,H37B,H37C), C41(H41A,H41B,H41C), C38(H38A,H38B,
 H38C), C5(H5A,H5B,H5C), C39(H39A,H39B,H39C), C40(H40A,H40B,H40C), C50(HB,HC,
 HD), C45(HK,HL,HM)
;
_olex2_submission_special_instructions 'No special instructions were received'
_oxdiff_exptl_absorpt_empirical_details
;
Empirical correction (ABSPACK) includes:
- Absorption correction using spherical harmonics
- Frame scaling
;
_oxdiff_exptl_absorpt_empirical_full_max 1.499
_oxdiff_exptl_absorpt_empirical_full_min 0.733

loop_
_space_group_symop_operation_xyz
'x, y, z'
'-x+1/2, -y, z+1/2'
'-x, y+1/2, -z+1/2'
'x+1/2, -y+1/2, -z'
'-x, -y, -z'
'x-1/2, y, -z-1/2'
'x, -y-1/2, z-1/2'
'-x-1/2, y-1/2, z'

loop_
_atom_site_label
_atom_site_type_symbol
_atom_site_fract_x
_atom_site_fract_y
_atom_site_fract_z
_atom_site_U_iso_or_equiv
_atom_site_adp_type
_atom_site_occupancy
_atom_site_site_symmetry_order
_atom_site_calc_flag
_atom_site_refinement_flags_posn
_atom_site_refinement_flags_adp
_atom_site_refinement_flags_occupancy
_atom_site_disorder_assembly
_atom_site_disorder_group
Yb1 Yb 0.60683(2) 0.37694(2) 0.28428(2) 0.02809(6) Uani 1 1 d . . . . .
Si1 Si 0.50556(6) 0.29808(5) 0.37556(4) 0.0270(2) Uani 1 1 d . . . . .
Si4 Si 0.56240(8) 0.27857(7) 0.48095(5) 0.0433(3) Uani 1 1 d . . . . .
Si3 Si 0.48791(8) 0.17365(6) 0.42630(5) 0.0420(3) Uani 1 1 d . . . . .
Si2 Si 0.39169(9) 0.27437(9) 0.46993(5) 0.0560(4) Uani 1 1 d . . . . .
N1 N 0.61858(19) 0.48281(14) 0.26881(13) 0.0273(8) Uani 1 1 d . . . . .
C18 C 0.7190(2) 0.55102(18) 0.29004(17) 0.0309(9) Uani 1 1 d . . . . .
C13 C 0.6484(2) 0.52682(18) 0.30105(16) 0.0282(9) Uani 1 1 d . . . . .
C25 C 0.4531(2) 0.3802(2) 0.27225(16) 0.0303(9) Uani 1 1 d . . . . .
H25 H 0.436523 0.412246 0.249343 0.036 Uiso 1 1 calc R U . . .
C28 C 0.4215(2) 0.27970(18) 0.33349(15) 0.0267(9) Uani 1 1 d . . . . .
H28 H 0.385604 0.251630 0.348924 0.032 Uiso 1 1 calc R U . . .
C26 C 0.4314(2) 0.38906(18) 0.31950(17) 0.0310(10) Uani 1 1 d . . . . .
H26 H 0.425275 0.428620 0.330431 0.037 Uiso 1 1 calc R U . . .
C29 C 0.4284(2) 0.27295(18) 0.27963(15) 0.0261(8) Uani 1 1 d . . . . .
N4 N 0.6367(3) 0.38010(19) 0.19889(15) 0.0478(11) Uani 1 1 d D . . . .
C27 C 0.4169(2) 0.34245(18) 0.35439(16) 0.0281(9) Uani 1 1 d . . . . .
H27 H 0.378285 0.350088 0.380099 0.034 Uiso 1 1 calc R U . . .
C14 C 0.6112(3) 0.54485(18) 0.34442(16) 0.0311(9) Uani 1 1 d . . . . .
C3 C 0.5652(3) 0.4680(2) 0.18716(17) 0.0369(11) Uani 1 1 d . . . . .
H3 H 0.526994 0.482974 0.166517 0.044 Uiso 1 1 calc R U . . .
C35 C 0.4821(2) 0.2557(2) 0.43917(15) 0.0319(10) Uani 1 1 d . . . . .
C15 C 0.6462(3) 0.5842(2) 0.37666(18) 0.0402(11) Uani 1 1 d . . . . .
H15 H 0.622174 0.595322 0.406509 0.048 Uiso 1 1 calc R U . . .
C30 C 0.4140(3) 0.2194(2) 0.25632(18) 0.0361(11) Uani 1 1 d . . . . .
H30 H 0.396654 0.187129 0.275587 0.043 Uiso 1 1 calc R U . . .
C1 C 0.5456(3) 0.5629(2) 0.22993(18) 0.0399(11) Uani 1 1 d . . . . .
H1A H 0.503347 0.563824 0.252627 0.060 Uiso 1 1 calc R U . . .
H1B H 0.529088 0.573244 0.196453 0.060 Uiso 1 1 calc R U . . .
H1C H 0.582888 0.591464 0.240970 0.060 Uiso 1 1 calc R U . . .
N2 N 0.7268(2) 0.36446(19) 0.33205(18) 0.0495(11) Uani 1 1 d D . . . .
C2 C 0.5791(3) 0.50132(18) 0.22954(16) 0.0304(9) Uani 1 1 d . . . . .
C19 C 0.7590(3) 0.5362(2) 0.24192(18) 0.0378(11) Uani 1 1 d . . . . .
H19 H 0.741256 0.496703 0.230509 0.045 Uiso 1 1 calc R U . . .
C34 C 0.4496(2) 0.32124(19) 0.24952(16) 0.0279(9) Uani 1 1 d . . . . .
C22 C 0.5338(3) 0.5237(2) 0.35680(17) 0.0388(11) Uani 1 1 d . . . . .
H22 H 0.515072 0.500916 0.327651 0.047 Uiso 1 1 calc R U . . .
C20 C 0.7400(3) 0.5814(3) 0.2016(2) 0.0507(14) Uani 1 1 d . . . . .
H20A H 0.687345 0.578397 0.193301 0.076 Uiso 1 1 calc R U . . .
H20B H 0.769651 0.573418 0.171955 0.076 Uiso 1 1 calc R U . . .
H20C H 0.750741 0.621269 0.213693 0.076 Uiso 1 1 calc R U . . .
N3 N 0.6718(3) 0.28083(19) 0.25634(19) 0.0561(13) Uani 1 1 d D . . . .
C33 C 0.4588(3) 0.3135(2) 0.19854(17) 0.0397(11) Uani 1 1 d . . . . .
H33 H 0.473017 0.345968 0.178375 0.048 Uiso 1 1 calc R U . . .
C31 C 0.4242(3) 0.2117(2) 0.20574(19) 0.0465(13) Uani 1 1 d . . . . .
H31 H 0.415290 0.174297 0.190899 0.056 Uiso 1 1 calc R U . . .
C4 C 0.5985(3) 0.4157(2) 0.16998(18) 0.0437(12) Uani 1 1 d . . . . .
C16 C 0.7149(3) 0.6070(2) 0.36608(19) 0.0435(12) Uani 1 1 d . . . . .
H16 H 0.737813 0.633818 0.388403 0.052 Uiso 1 1 calc R U . . .
C17 C 0.7503(3) 0.5909(2) 0.32298(19) 0.0404(12) Uani 1 1 d . . . . .
H17 H 0.797235 0.607555 0.315587 0.048 Uiso 1 1 calc R U . . .
C10 C 0.7848(3) 0.4024(3) 0.3123(3) 0.0612(17) Uani 1 1 d . . . . .
H10A H 0.789875 0.395559 0.276618 0.092 Uiso 1 1 calc R U . . .
H10B H 0.831689 0.393435 0.328841 0.092 Uiso 1 1 calc R U . . .
H10C H 0.771781 0.443840 0.318169 0.092 Uiso 1 1 calc R U . . .
C21 C 0.8430(3) 0.5330(2) 0.2477(2) 0.0492(13) Uani 1 1 d . . . . .
H21A H 0.862674 0.572740 0.253481 0.074 Uiso 1 1 calc R U . . .
H21B H 0.864830 0.516657 0.217456 0.074 Uiso 1 1 calc R U . . .
H21C H 0.855313 0.507612 0.275914 0.074 Uiso 1 1 calc R U . . .
C32 C 0.4473(3) 0.2585(3) 0.17735(19) 0.0499(14) Uani 1 1 d . . . . .
H32 H 0.455466 0.253159 0.142866 0.060 Uiso 1 1 calc R U . . .
C42 C 0.5542(4) 0.1544(2) 0.3752(2) 0.0591(16) Uani 1 1 d . . . . .
H42A H 0.535058 0.169314 0.343633 0.089 Uiso 1 1 calc R U . . .
H42B H 0.559667 0.111422 0.373342 0.089 Uiso 1 1 calc R U . . .
H42C H 0.602368 0.172422 0.382026 0.089 Uiso 1 1 calc R U . . .
C23 C 0.4801(3) 0.5751(3) 0.3657(2) 0.0534(14) Uani 1 1 d . . . . .
H23A H 0.430124 0.559649 0.370811 0.080 Uiso 1 1 calc R U . . .
H23B H 0.480418 0.601445 0.336916 0.080 Uiso 1 1 calc R U . . .
H23C H 0.495643 0.597177 0.395215 0.080 Uiso 1 1 calc R U . . .
C24 C 0.5343(4) 0.4824(3) 0.4010(2) 0.0625(16) Uani 1 1 d . . . . .
H24A H 0.556289 0.502511 0.429537 0.094 Uiso 1 1 calc R U . . .
H24B H 0.563538 0.447175 0.393000 0.094 Uiso 1 1 calc R U . . .
H24C H 0.483552 0.470646 0.408942 0.094 Uiso 1 1 calc R U . . .
C12 C 0.6219(3) 0.2318(3) 0.2594(2) 0.0607(16) Uani 1 1 d . . . . .
H12A H 0.647099 0.195904 0.248229 0.091 Uiso 1 1 calc R U . . .
H12B H 0.578891 0.239288 0.238217 0.091 Uiso 1 1 calc R U . . .
H12C H 0.605657 0.226794 0.293750 0.091 Uiso 1 1 calc R U . . .
C44 C 0.5153(4) 0.1279(3) 0.4819(2) 0.0598(15) Uani 1 1 d . . . . .
H44A H 0.566433 0.136957 0.491113 0.090 Uiso 1 1 calc R U . . .
H44B H 0.511159 0.085853 0.473686 0.090 Uiso 1 1 calc R U . . .
H44C H 0.482434 0.137040 0.509732 0.090 Uiso 1 1 calc R U . . .
C43 C 0.3987(4) 0.1387(3) 0.4056(2) 0.072(2) Uani 1 1 d . . . . .
H43A H 0.361797 0.142288 0.432065 0.108 Uiso 1 1 calc R U . . .
H43B H 0.407115 0.096865 0.398304 0.108 Uiso 1 1 calc R U . . .
H43C H 0.380692 0.158727 0.375807 0.108 Uiso 1 1 calc R U . . .
C11 C 0.7142(4) 0.3801(3) 0.3836(2) 0.0692(19) Uani 1 1 d . . . . .
H11A H 0.699053 0.421540 0.385710 0.104 Uiso 1 1 calc R U . . .
H11B H 0.759897 0.374314 0.402496 0.104 Uiso 1 1 calc R U . . .
H11C H 0.675170 0.354937 0.397305 0.104 Uiso 1 1 calc R U . . .
C36 C 0.5544(4) 0.2587(3) 0.54858(19) 0.0657(18) Uani 1 1 d . . . . .
H36A H 0.515579 0.282599 0.563986 0.099 Uiso 1 1 calc R U . . .
H36B H 0.601653 0.266320 0.565171 0.099 Uiso 1 1 calc R U . . .
H36C H 0.541890 0.216751 0.551733 0.099 Uiso 1 1 calc R U . . .
C37 C 0.6517(3) 0.2443(3) 0.4598(2) 0.0669(19) Uani 1 1 d . . . . .
H37A H 0.651146 0.202001 0.467270 0.100 Uiso 1 1 calc R U . . .
H37B H 0.693087 0.263080 0.477145 0.100 Uiso 1 1 calc R U . . .
H37C H 0.657283 0.250091 0.424031 0.100 Uiso 1 1 calc R U . . .
C41 C 0.3913(4) 0.3524(4) 0.4929(2) 0.098(3) Uani 1 1 d . . . . .
H41A H 0.424259 0.355790 0.521608 0.147 Uiso 1 1 calc R U . . .
H41B H 0.341001 0.363483 0.502617 0.147 Uiso 1 1 calc R U . . .
H41C H 0.408549 0.378768 0.466536 0.147 Uiso 1 1 calc R U . . .
C38 C 0.5793(4) 0.3602(3) 0.4829(2) 0.070(2) Uani 1 1 d . . . . .
H38A H 0.575352 0.376465 0.449375 0.105 Uiso 1 1 calc R U . . .
H38B H 0.628908 0.367808 0.496008 0.105 Uiso 1 1 calc R U . . .
H38C H 0.542434 0.378932 0.504372 0.105 Uiso 1 1 calc R U . . .
C5 C 0.5866(4) 0.4020(3) 0.1147(2) 0.0679(19) Uani 1 1 d . . . . .
H5A H 0.634180 0.403164 0.097392 0.102 Uiso 1 1 calc R U . . .
H5B H 0.553277 0.431549 0.100279 0.102 Uiso 1 1 calc R U . . .
H5C H 0.564633 0.362704 0.111176 0.102 Uiso 1 1 calc R U . . .
C53 C 0.7381(6) 0.2994(4) 0.3326(4) 0.065(3) Uani 0.693(14) 1 d D U P A 1
H53A H 0.783914 0.290008 0.351006 0.078 Uiso 0.693(14) 1 calc R U P A 1
H53B H 0.696200 0.280366 0.350026 0.078 Uiso 0.693(14) 1 calc R U P A 1
C39 C 0.3707(4) 0.2256(4) 0.5256(2) 0.094(3) Uani 1 1 d . . . . .
H39A H 0.351369 0.187572 0.514175 0.141 Uiso 1 1 calc R U . . .
H39B H 0.333871 0.245004 0.546647 0.141 Uiso 1 1 calc R U . . .
H39C H 0.416159 0.219165 0.544624 0.141 Uiso 1 1 calc R U . . .
C49 C 0.1604(5) 0.4924(4) 0.5613(3) 0.085(2) Uani 1 1 d . . . . .
H H 0.151741 0.449303 0.559782 0.102 Uiso 1 1 calc R U . . .
HA H 0.205423 0.499132 0.581423 0.102 Uiso 1 1 calc R U . . .
C40 C 0.3046(3) 0.2667(3) 0.4324(2) 0.069(2) Uani 1 1 d . . . . .
H40A H 0.309681 0.288855 0.401419 0.104 Uiso 1 1 calc R U . . .
H40B H 0.262698 0.282219 0.451352 0.104 Uiso 1 1 calc R U . . .
H40C H 0.296053 0.224893 0.424876 0.104 Uiso 1 1 calc R U . . .
C51 C 0.7434(4) 0.2755(4) 0.2820(4) 0.062(3) Uani 0.693(14) 1 d D U P A 1
H51A H 0.758255 0.233461 0.283435 0.075 Uiso 0.693(14) 1 calc R U P A 1
H51B H 0.781764 0.297339 0.263311 0.075 Uiso 0.693(14) 1 calc R U P A 1
C50 C 0.0973(5) 0.5207(4) 0.5858(4) 0.114(3) Uani 1 1 d . . . . .
HB H 0.051409 0.508460 0.569475 0.171 Uiso 1 1 calc R U . . .
HC H 0.102416 0.563643 0.583682 0.171 Uiso 1 1 calc R U . . .
HD H 0.095921 0.508719 0.620717 0.171 Uiso 1 1 calc R U . . .
C48 C 0.1734(6) 0.5147(4) 0.5106(3) 0.104(3) Uani 1 1 d . . . . .
HE H 0.187658 0.556836 0.513035 0.125 Uiso 1 1 calc R U . . .
HF H 0.126041 0.512951 0.492327 0.125 Uiso 1 1 calc R U . . .
C47 C 0.2303(5) 0.4838(4) 0.4808(3) 0.096(3) Uani 1 1 d . . . . .
HG H 0.276686 0.483724 0.500277 0.115 Uiso 1 1 calc R U . . .
HH H 0.214511 0.442150 0.477401 0.115 Uiso 1 1 calc R U . . .
C46 C 0.2479(6) 0.5055(4) 0.4315(4) 0.117(3) Uani 1 1 d . . . . .
HI H 0.275029 0.543218 0.435191 0.140 Uiso 1 1 calc R U . . .
HJ H 0.200853 0.514467 0.414365 0.140 Uiso 1 1 calc R U . . .
C45 C 0.2913(5) 0.4672(4) 0.3994(4) 0.118(3) Uani 1 1 d . . . . .
HK H 0.293925 0.484470 0.366184 0.176 Uiso 1 1 calc R U . . .
HL H 0.267754 0.428295 0.397569 0.176 Uiso 1 1 calc R U . . .
HM H 0.341279 0.463063 0.412936 0.176 Uiso 1 1 calc R U . . .
C01M C 0.6606(6) 0.3244(5) 0.1750(4) 0.055(3) Uani 0.586(15) 1 d D U P A 2
H01A H 0.685179 0.332602 0.143002 0.066 Uiso 0.586(15) 1 calc R U P A 2
H01B H 0.617543 0.298374 0.168945 0.066 Uiso 0.586(15) 1 calc R U P A 2
C7 C 0.7139(6) 0.2956(4) 0.2107(4) 0.056(3) Uani 0.586(15) 1 d D U P A 2
H7A H 0.734949 0.259363 0.195843 0.067 Uiso 0.586(15) 1 calc R U P A 2
H7B H 0.754905 0.322948 0.218604 0.067 Uiso 0.586(15) 1 calc R U P A 2
C9 C 0.7660(8) 0.3056(6) 0.3209(6) 0.036(4) Uani 0.307(14) 1 d D U P A 2
H9A H 0.803500 0.311842 0.294709 0.044 Uiso 0.307(14) 1 calc R U P A 2
H9B H 0.791980 0.291828 0.351084 0.044 Uiso 0.307(14) 1 calc R U P A 2
C8 C 0.7138(9) 0.2603(6) 0.3048(6) 0.034(4) Uani 0.307(14) 1 d D U P A 2
H8A H 0.677576 0.252572 0.331501 0.041 Uiso 0.307(14) 1 calc R U P A 2
H8B H 0.740782 0.223073 0.298038 0.041 Uiso 0.307(14) 1 calc R U P A 2
C52 C 0.6697(9) 0.2786(5) 0.1971(4) 0.050(4) Uani 0.414(15) 1 d D U P A 1
H52A H 0.704147 0.247813 0.184972 0.060 Uiso 0.414(15) 1 calc R U P A 1
H52B H 0.619271 0.268347 0.185751 0.060 Uiso 0.414(15) 1 calc R U P A 1
C6 C 0.6917(9) 0.3376(5) 0.1766(5) 0.046(4) Uani 0.414(15) 1 d D U P A 1
H6A H 0.688602 0.337860 0.140023 0.055 Uiso 0.414(15) 1 calc R U P A 1
H6B H 0.742779 0.347922 0.186649 0.055 Uiso 0.414(15) 1 calc R U P A 1

loop_
_atom_site_aniso_label
_atom_site_aniso_U_11
_atom_site_aniso_U_22
_atom_site_aniso_U_33
_atom_site_aniso_U_23
_atom_site_aniso_U_13
_atom_site_aniso_U_12
Yb1 0.02717(9) 0.02290(8) 0.03419(10) -0.00021(8) 0.00670(8) 0.00198(8)
Si1 0.0257(6) 0.0340(6) 0.0214(5) 0.0045(5) -0.0006(5) 0.0001(5)
Si4 0.0486(8) 0.0543(9) 0.0269(7) 0.0126(6) -0.0102(6) -0.0111(7)
Si3 0.0523(8) 0.0407(7) 0.0330(7) 0.0108(6) 0.0003(6) -0.0065(6)
Si2 0.0404(8) 0.0999(13) 0.0276(7) 0.0159(8) 0.0115(6) 0.0192(9)
N1 0.034(2) 0.0213(16) 0.0265(17) -0.0033(14) 0.0033(15) -0.0048(14)
C18 0.032(2) 0.0247(19) 0.036(3) 0.0027(19) -0.0029(19) 0.0019(16)
C13 0.035(2) 0.0220(19) 0.028(2) 0.0026(17) -0.0014(18) -0.0006(17)
C25 0.027(2) 0.032(2) 0.032(2) 0.0117(19) -0.0038(17) 0.0008(18)
C28 0.026(2) 0.029(2) 0.025(2) 0.0055(18) 0.0003(17) -0.0002(17)
C26 0.029(2) 0.026(2) 0.039(3) -0.0058(18) -0.0076(19) 0.0035(17)
C29 0.0214(19) 0.030(2) 0.027(2) -0.0004(18) -0.0017(17) 0.0012(16)
N4 0.074(3) 0.038(2) 0.032(2) -0.006(2) 0.018(2) 0.006(2)
C27 0.027(2) 0.029(2) 0.028(2) -0.0019(18) 0.0016(17) 0.0095(16)
C14 0.038(2) 0.030(2) 0.026(2) -0.0024(17) 0.0017(19) -0.0022(19)
C3 0.048(3) 0.035(2) 0.028(2) 0.002(2) -0.004(2) -0.011(2)
C35 0.030(2) 0.046(3) 0.020(2) 0.0064(19) -0.0004(17) 0.0006(19)
C15 0.051(3) 0.039(3) 0.030(2) -0.008(2) 0.002(2) 0.001(2)
C30 0.036(3) 0.033(2) 0.040(3) -0.002(2) -0.007(2) 0.0052(19)
C1 0.048(3) 0.031(2) 0.041(3) 0.002(2) -0.006(2) 0.003(2)
N2 0.043(2) 0.044(3) 0.061(3) 0.017(2) -0.006(2) -0.005(2)
C2 0.038(2) 0.024(2) 0.029(2) 0.0025(17) 0.0017(19) -0.0041(18)
C19 0.036(3) 0.034(2) 0.043(3) -0.002(2) 0.006(2) -0.001(2)
C34 0.020(2) 0.037(2) 0.027(2) 0.0014(19) -0.0014(17) 0.0052(17)
C22 0.049(3) 0.036(2) 0.031(2) -0.009(2) 0.010(2) -0.010(2)
C20 0.052(3) 0.059(4) 0.041(3) 0.006(3) 0.010(2) 0.001(3)
N3 0.061(3) 0.039(2) 0.069(3) 0.000(2) 0.010(3) 0.027(2)
C33 0.035(3) 0.055(3) 0.028(2) 0.007(2) 0.001(2) 0.008(2)
C31 0.053(3) 0.047(3) 0.040(3) -0.022(2) -0.013(2) 0.018(2)
C4 0.070(4) 0.032(2) 0.029(2) -0.007(2) 0.007(2) -0.011(2)
C16 0.047(3) 0.043(3) 0.041(3) -0.014(2) -0.009(2) -0.009(2)
C17 0.038(3) 0.036(3) 0.047(3) -0.004(2) -0.005(2) -0.006(2)
C10 0.037(3) 0.057(4) 0.089(5) 0.024(3) 0.006(3) 0.007(3)
C21 0.043(3) 0.045(3) 0.060(3) 0.001(3) 0.009(3) 0.003(2)
C32 0.054(3) 0.070(4) 0.025(2) -0.010(3) -0.006(2) 0.023(3)
C42 0.090(5) 0.041(3) 0.046(3) 0.005(3) 0.006(3) 0.017(3)
C23 0.041(3) 0.057(3) 0.062(4) -0.011(3) 0.011(3) -0.002(2)
C24 0.070(4) 0.060(4) 0.058(4) 0.015(3) 0.013(3) -0.006(3)
C12 0.058(4) 0.051(3) 0.073(4) -0.015(3) 0.003(3) 0.017(3)
C44 0.082(4) 0.050(3) 0.047(3) 0.021(3) 0.000(3) 0.002(3)
C43 0.091(5) 0.065(4) 0.059(4) 0.018(3) -0.016(4) -0.039(4)
C11 0.061(4) 0.090(5) 0.056(4) 0.021(4) -0.009(3) -0.026(4)
C36 0.090(5) 0.080(5) 0.027(3) 0.016(3) -0.020(3) -0.018(4)
C37 0.032(3) 0.107(5) 0.062(4) 0.040(4) -0.010(3) -0.004(3)
C41 0.105(6) 0.145(8) 0.045(4) -0.025(4) -0.002(4) 0.069(6)
C38 0.111(6) 0.062(4) 0.038(3) 0.007(3) -0.013(3) -0.030(4)
C5 0.115(6) 0.055(4) 0.034(3) -0.011(3) 0.004(3) -0.017(4)
C53 0.049(5) 0.054(5) 0.092(6) 0.032(5) -0.005(4) 0.000(4)
C39 0.050(4) 0.189(9) 0.043(4) 0.050(5) 0.016(3) 0.019(5)
C49 0.087(6) 0.079(5) 0.089(6) 0.001(4) -0.004(5) -0.008(4)
C40 0.031(3) 0.124(6) 0.053(4) 0.035(4) 0.010(3) 0.011(3)
C51 0.040(4) 0.044(4) 0.104(6) 0.021(4) 0.022(4) 0.010(3)
C50 0.109(7) 0.104(7) 0.128(8) -0.009(6) 0.005(6) -0.007(6)
C48 0.128(8) 0.093(6) 0.092(6) 0.009(5) 0.003(6) 0.022(6)
C47 0.094(6) 0.087(6) 0.108(7) 0.016(5) 0.018(5) 0.020(5)
C46 0.145(9) 0.095(7) 0.110(7) 0.023(6) 0.057(7) 0.034(6)
C45 0.111(7) 0.106(7) 0.135(8) 0.030(6) 0.047(6) 0.037(6)
C01M 0.056(5) 0.059(6) 0.050(5) -0.015(5) 0.013(5) -0.008(5)
C7 0.043(5) 0.052(5) 0.072(6) -0.024(4) 0.018(4) 0.006(4)
C9 0.044(7) 0.033(6) 0.032(7) 0.016(5) 0.011(6) 0.001(5)
C8 0.039(7) 0.029(6) 0.035(7) 0.007(5) 0.001(5) 0.012(5)
C52 0.050(7) 0.044(6) 0.056(6) -0.015(5) 0.015(5) 0.007(5)
C6 0.055(7) 0.040(6) 0.043(6) -0.022(5) 0.010(5) 0.007(5)

loop_
_atom_type_symbol
_atom_type_description
_atom_type_scat_dispersion_real
_atom_type_scat_dispersion_imag
_atom_type_scat_source
C C 0.0033 0.0016 'International Tables Vol C Tables 4.2.6.8 and 6.1.1.4'
H H 0.0000 0.0000 'International Tables Vol C Tables 4.2.6.8 and 6.1.1.4'
N N 0.0061 0.0033 'International Tables Vol C Tables 4.2.6.8 and 6.1.1.4'
Si Si 0.0817 0.0704 'International Tables Vol C Tables 4.2.6.8 and 6.1.1.4'
Yb Yb -0.3850 5.5486 'International Tables Vol C Tables 4.2.6.8 and 6.1.1.4'

loop_
_geom_angle_atom_site_label_1
_geom_angle_atom_site_label_2
_geom_angle_atom_site_label_3
_geom_angle
_geom_angle_site_symmetry_1
_geom_angle_site_symmetry_3
_geom_angle_publ_flag
N1 Yb1 Si1 131.07(8) . . ?
N1 Yb1 C25 92.34(12) . . ?
N1 Yb1 N2 96.99(13) . . ?
N1 Yb1 N3 137.46(14) . . ?
C25 Yb1 Si1 65.26(9) . . ?
N4 Yb1 Si1 143.89(11) . . ?
N4 Yb1 N1 77.53(13) . . ?
N4 Yb1 C25 96.49(15) . . ?
N4 Yb1 N2 107.59(16) . . ?
N4 Yb1 N3 68.78(15) . . ?
N2 Yb1 Si1 91.87(10) . . ?
N2 Yb1 C25 155.52(14) . . ?
N2 Yb1 N3 70.49(16) . . ?
N3 Yb1 Si1 90.75(11) . . ?
N3 Yb1 C25 116.06(15) . . ?
C28 Si1 Yb1 96.08(13) . . ?
C28 Si1 C27 46.00(17) . . ?
C28 Si1 C35 103.36(18) . . ?
C27 Si1 Yb1 87.83(13) . . ?
C27 Si1 C35 108.55(18) . . ?
C35 Si1 Yb1 160.15(13) . . ?
C36 Si4 C35 116.6(3) . . ?
C37 Si4 C35 111.2(3) . . ?
C37 Si4 C36 105.1(3) . . ?
C38 Si4 C35 114.1(3) . . ?
C38 Si4 C36 102.8(3) . . ?
C38 Si4 C37 106.0(3) . . ?
C42 Si3 C35 113.5(2) . . ?
C42 Si3 C44 106.8(3) . . ?
C42 Si3 C43 103.4(3) . . ?
C44 Si3 C35 114.0(2) . . ?
C43 Si3 C35 114.8(3) . . ?
C43 Si3 C44 103.2(3) . . ?
C35 Si2 C39 113.0(3) . . ?
C41 Si2 C35 111.2(3) . . ?
C41 Si2 C39 106.6(4) . . ?
C41 Si2 C40 105.2(3) . . ?
C40 Si2 C35 118.0(2) . . ?
C40 Si2 C39 101.8(3) . . ?
C13 N1 Yb1 127.8(3) . . ?
C2 N1 Yb1 113.2(3) . . ?
C2 N1 C13 117.6(3) . . ?
C13 C18 C19 121.3(4) . . ?
C17 C18 C13 118.9(4) . . ?
C17 C18 C19 119.7(4) . . ?
C18 C13 N1 118.8(4) . . ?
C14 C13 N1 121.8(4) . . ?
C14 C13 C18 119.4(4) . . ?
Yb1 C25 H25 112.9 . . ?
C26 C25 Yb1 100.6(3) . . ?
C26 C25 H25 112.9 . . ?
C26 C25 C34 121.1(4) . . ?
C34 C25 Yb1 93.8(2) . . ?
C34 C25 H25 112.9 . . ?
Si1 C28 H28 113.7 . . ?
C29 C28 Si1 122.4(3) . . ?
C29 C28 H28 113.7 . . ?
C29 C28 C27 117.8(4) . . ?
C27 C28 Si1 68.2(2) . . ?
C27 C28 H28 113.7 . . ?
C25 C26 H26 117.9 . . ?
C25 C26 C27 124.2(4) . . ?
C27 C26 H26 117.9 . . ?
C30 C29 C28 121.5(4) . . ?
C30 C29 C34 117.7(4) . . ?
C34 C29 C28 120.7(4) . . ?
C4 N4 Yb1 118.3(3) . . ?
C4 N4 C01M 114.6(5) . . ?
C4 N4 C6 120.0(7) . . ?
C01M N4 Yb1 117.6(5) . . ?
C6 N4 Yb1 121.2(6) . . ?
Si1 C27 H27 117.0 . . ?
C28 C27 Si1 65.8(2) . . ?
C28 C27 H27 117.0 . . ?
C26 C27 Si1 114.5(3) . . ?
C26 C27 C28 115.5(4) . . ?
C26 C27 H27 117.0 . . ?
C13 C14 C22 122.1(4) . . ?
C15 C14 C13 119.0(4) . . ?
C15 C14 C22 118.9(4) . . ?
C2 C3 H3 114.8 . . ?
C2 C3 C4 130.5(5) . . ?
C4 C3 H3 114.8 . . ?
Si4 C35 Si1 102.3(2) . . ?
Si3 C35 Si1 107.5(2) . . ?
Si3 C35 Si4 109.4(2) . . ?
Si2 C35 Si1 116.9(2) . . ?
Si2 C35 Si4 109.8(2) . . ?
Si2 C35 Si3 110.5(2) . . ?
C14 C15 H15 119.3 . . ?
C16 C15 C14 121.4(5) . . ?
C16 C15 H15 119.3 . . ?
C29 C30 H30 119.0 . . ?
C31 C30 C29 122.0(5) . . ?
C31 C30 H30 119.0 . . ?
H1A C1 H1B 109.5 . . ?
H1A C1 H1C 109.5 . . ?
H1B C1 H1C 109.5 . . ?
C2 C1 H1A 109.5 . . ?
C2 C1 H1B 109.5 . . ?
C2 C1 H1C 109.5 . . ?
C10 N2 Yb1 111.3(3) . . ?
C10 N2 C53 119.4(6) . . ?
C10 N2 C9 96.3(7) . . ?
C11 N2 Yb1 108.9(4) . . ?
C11 N2 C10 108.6(5) . . ?
C11 N2 C53 104.7(6) . . ?
C11 N2 C9 118.0(8) . . ?
C53 N2 Yb1 103.4(5) . . ?
C9 N2 Yb1 113.0(6) . . ?
N1 C2 C3 125.0(4) . . ?
N1 C2 C1 119.5(4) . . ?
C3 C2 C1 115.5(4) . . ?
C18 C19 H19 107.9 . . ?
C18 C19 C20 110.6(4) . . ?
C18 C19 C21 113.3(4) . . ?
C20 C19 H19 107.9 . . ?
C21 C19 H19 107.9 . . ?
C21 C19 C20 109.1(4) . . ?
C29 C34 C25 118.3(4) . . ?
C33 C34 C25 121.3(4) . . ?
C33 C34 C29 120.0(4) . . ?
C14 C22 H22 107.6 . . ?
C14 C22 C23 112.2(4) . . ?
C23 C22 H22 107.6 . . ?
C24 C22 C14 111.2(4) . . ?
C24 C22 H22 107.6 . . ?
C24 C22 C23 110.5(4) . . ?
C19 C20 H20A 109.5 . . ?
C19 C20 H20B 109.5 . . ?
C19 C20 H20C 109.5 . . ?
H20A C20 H20B 109.5 . . ?
H20A C20 H20C 109.5 . . ?
H20B C20 H20C 109.5 . . ?
C12 N3 Yb1 110.5(3) . . ?
C12 N3 C51 117.6(5) . . ?
C12 N3 C7 123.0(6) . . ?
C12 N3 C8 91.6(7) . . ?
C12 N3 C52 91.0(6) . . ?
C51 N3 Yb1 109.4(4) . . ?
C51 N3 C52 119.2(7) . . ?
C7 N3 Yb1 106.5(4) . . ?
C7 N3 C8 120.3(8) . . ?
C8 N3 Yb1 103.0(6) . . ?
C52 N3 Yb1 107.9(5) . . ?
C34 C33 H33 120.0 . . ?
C32 C33 C34 120.1(5) . . ?
C32 C33 H33 120.0 . . ?
C30 C31 H31 120.3 . . ?
C32 C31 C30 119.4(5) . . ?
C32 C31 H31 120.3 . . ?
N4 C4 C3 123.0(4) . . ?
N4 C4 C5 121.6(5) . . ?
C3 C4 C5 115.4(5) . . ?
C15 C16 H16 120.2 . . ?
C15 C16 C17 119.7(4) . . ?
C17 C16 H16 120.2 . . ?
C18 C17 H17 119.2 . . ?
C16 C17 C18 121.6(5) . . ?
C16 C17 H17 119.2 . . ?
N2 C10 H10A 109.5 . . ?
N2 C10 H10B 109.5 . . ?
N2 C10 H10C 109.5 . . ?
H10A C10 H10B 109.5 . . ?
H10A C10 H10C 109.5 . . ?
H10B C10 H10C 109.5 . . ?
C19 C21 H21A 109.5 . . ?
C19 C21 H21B 109.5 . . ?
C19 C21 H21C 109.5 . . ?
H21A C21 H21B 109.5 . . ?
H21A C21 H21C 109.5 . . ?
H21B C21 H21C 109.5 . . ?
C33 C32 H32 119.7 . . ?
C31 C32 C33 120.6(5) . . ?
C31 C32 H32 119.7 . . ?
Si3 C42 H42A 109.5 . . ?
Si3 C42 H42B 109.5 . . ?
Si3 C42 H42C 109.5 . . ?
H42A C42 H42B 109.5 . . ?
H42A C42 H42C 109.5 . . ?
H42B C42 H42C 109.5 . . ?
C22 C23 H23A 109.5 . . ?
C22 C23 H23B 109.5 . . ?
C22 C23 H23C 109.5 . . ?
H23A C23 H23B 109.5 . . ?
H23A C23 H23C 109.5 . . ?
H23B C23 H23C 109.5 . . ?
C22 C24 H24A 109.5 . . ?
C22 C24 H24B 109.5 . . ?
C22 C24 H24C 109.5 . . ?
H24A C24 H24B 109.5 . . ?
H24A C24 H24C 109.5 . . ?
H24B C24 H24C 109.5 . . ?
N3 C12 H12A 109.5 . . ?
N3 C12 H12B 109.5 . . ?
N3 C12 H12C 109.5 . . ?
H12A C12 H12B 109.5 . . ?
H12A C12 H12C 109.5 . . ?
H12B C12 H12C 109.5 . . ?
Si3 C44 H44A 109.5 . . ?
Si3 C44 H44B 109.5 . . ?
Si3 C44 H44C 109.5 . . ?
H44A C44 H44B 109.5 . . ?
H44A C44 H44C 109.5 . . ?
H44B C44 H44C 109.5 . . ?
Si3 C43 H43A 109.5 . . ?
Si3 C43 H43B 109.5 . . ?
Si3 C43 H43C 109.5 . . ?
H43A C43 H43B 109.5 . . ?
H43A C43 H43C 109.5 . . ?
H43B C43 H43C 109.5 . . ?
N2 C11 H11A 109.5 . . ?
N2 C11 H11B 109.5 . . ?
N2 C11 H11C 109.5 . . ?
H11A C11 H11B 109.5 . . ?
H11A C11 H11C 109.5 . . ?
H11B C11 H11C 109.5 . . ?
Si4 C36 H36A 109.5 . . ?
Si4 C36 H36B 109.5 . . ?
Si4 C36 H36C 109.5 . . ?
H36A C36 H36B 109.5 . . ?
H36A C36 H36C 109.5 . . ?
H36B C36 H36C 109.5 . . ?
Si4 C37 H37A 109.5 . . ?
Si4 C37 H37B 109.5 . . ?
Si4 C37 H37C 109.5 . . ?
H37A C37 H37B 109.5 . . ?
H37A C37 H37C 109.5 . . ?
H37B C37 H37C 109.5 . . ?
Si2 C41 H41A 109.5 . . ?
Si2 C41 H41B 109.5 . . ?
Si2 C41 H41C 109.5 . . ?
H41A C41 H41B 109.5 . . ?
H41A C41 H41C 109.5 . . ?
H41B C41 H41C 109.5 . . ?
Si4 C38 H38A 109.5 . . ?
Si4 C38 H38B 109.5 . . ?
Si4 C38 H38C 109.5 . . ?
H38A C38 H38B 109.5 . . ?
H38A C38 H38C 109.5 . . ?
H38B C38 H38C 109.5 . . ?
C4 C5 H5A 109.5 . . ?
C4 C5 H5B 109.5 . . ?
C4 C5 H5C 109.5 . . ?
H5A C5 H5B 109.5 . . ?
H5A C5 H5C 109.5 . . ?
H5B C5 H5C 109.5 . . ?
N2 C53 H53A 109.4 . . ?
N2 C53 H53B 109.4 . . ?
H53A C53 H53B 108.0 . . ?
C51 C53 N2 111.3(7) . . ?
C51 C53 H53A 109.4 . . ?
C51 C53 H53B 109.4 . . ?
Si2 C39 H39A 109.5 . . ?
Si2 C39 H39B 109.5 . . ?
Si2 C39 H39C 109.5 . . ?
H39A C39 H39B 109.5 . . ?
H39A C39 H39C 109.5 . . ?
H39B C39 H39C 109.5 . . ?
H C49 HA 107.8 . . ?
C50 C49 H 109.0 . . ?
C50 C49 HA 109.0 . . ?
C50 C49 C48 113.1(8) . . ?
C48 C49 H 109.0 . . ?
C48 C49 HA 109.0 . . ?
Si2 C40 H40A 109.5 . . ?
Si2 C40 H40B 109.5 . . ?
Si2 C40 H40C 109.5 . . ?
H40A C40 H40B 109.5 . . ?
H40A C40 H40C 109.5 . . ?
H40B C40 H40C 109.5 . . ?
N3 C51 H51A 109.6 . . ?
N3 C51 H51B 109.6 . . ?
C53 C51 N3 110.3(7) . . ?
C53 C51 H51A 109.6 . . ?
C53 C51 H51B 109.6 . . ?
H51A C51 H51B 108.1 . . ?
C49 C50 HB 109.5 . . ?
C49 C50 HC 109.5 . . ?
C49 C50 HD 109.5 . . ?
HB C50 HC 109.5 . . ?
HB C50 HD 109.5 . . ?
HC C50 HD 109.5 . . ?
C49 C48 HE 108.1 . . ?
C49 C48 HF 108.1 . . ?
C49 C48 C47 116.8(7) . . ?
HE C48 HF 107.3 . . ?
C47 C48 HE 108.1 . . ?
C47 C48 HF 108.1 . . ?
C48 C47 HG 107.5 . . ?
C48 C47 HH 107.5 . . ?
HG C47 HH 107.0 . . ?
C46 C47 C48 119.3(7) . . ?
C46 C47 HG 107.5 . . ?
C46 C47 HH 107.5 . . ?
C47 C46 HI 107.9 . . ?
C47 C46 HJ 107.9 . . ?
C47 C46 C45 117.4(8) . . ?
HI C46 HJ 107.2 . . ?
C45 C46 HI 107.9 . . ?
C45 C46 HJ 107.9 . . ?
C46 C45 HK 109.5 . . ?
C46 C45 HL 109.5 . . ?
C46 C45 HM 109.5 . . ?
HK C45 HL 109.5 . . ?
HK C45 HM 109.5 . . ?
HL C45 HM 109.5 . . ?
N4 C01M H01A 110.5 . . ?
N4 C01M H01B 110.5 . . ?
N4 C01M C7 106.1(8) . . ?
H01A C01M H01B 108.7 . . ?
C7 C01M H01A 110.5 . . ?
C7 C01M H01B 110.5 . . ?
N3 C7 C01M 107.4(8) . . ?
N3 C7 H7A 110.2 . . ?
N3 C7 H7B 110.2 . . ?
C01M C7 H7A 110.2 . . ?
C01M C7 H7B 110.2 . . ?
H7A C7 H7B 108.5 . . ?
N2 C9 H9A 109.3 . . ?
N2 C9 H9B 109.3 . . ?
H9A C9 H9B 107.9 . . ?
C8 C9 N2 111.7(11) . . ?
C8 C9 H9A 109.3 . . ?
C8 C9 H9B 109.3 . . ?
N3 C8 H8A 109.6 . . ?
N3 C8 H8B 109.6 . . ?
C9 C8 N3 110.5(12) . . ?
C9 C8 H8A 109.6 . . ?
C9 C8 H8B 109.6 . . ?
H8A C8 H8B 108.1 . . ?
N3 C52 H52A 109.8 . . ?
N3 C52 H52B 109.8 . . ?
H52A C52 H52B 108.2 . . ?
C6 C52 N3 109.4(10) . . ?
C6 C52 H52A 109.8 . . ?
C6 C52 H52B 109.8 . . ?
N4 C6 H6A 110.9 . . ?
N4 C6 H6B 110.9 . . ?
C52 C6 N4 104.3(10) . . ?
C52 C6 H6A 110.9 . . ?
C52 C6 H6B 110.9 . . ?
H6A C6 H6B 108.9 . . ?

loop_
_geom_bond_atom_site_label_1
_geom_bond_atom_site_label_2
_geom_bond_distance
_geom_bond_site_symmetry_2
_geom_bond_publ_flag
Yb1 Si1 3.5519(12) . ?
Yb1 N1 2.444(3) . ?
Yb1 C25 2.800(4) . ?
Yb1 N4 2.368(4) . ?
Yb1 N2 2.541(4) . ?
Yb1 N3 2.586(4) . ?
Si1 C28 1.942(4) . ?
Si1 C27 1.977(4) . ?
Si1 C35 2.013(4) . ?
Si4 C35 1.911(5) . ?
Si4 C36 1.886(5) . ?
Si4 C37 1.880(6) . ?
Si4 C38 1.875(6) . ?
Si3 C35 1.893(5) . ?
Si3 C42 1.878(6) . ?
Si3 C44 1.890(5) . ?
Si3 C43 1.882(6) . ?
Si2 C35 1.882(5) . ?
Si2 C41 1.874(8) . ?
Si2 C39 1.903(6) . ?
Si2 C40 1.881(6) . ?
N1 C13 1.429(5) . ?
N1 C2 1.345(5) . ?
C18 C13 1.421(6) . ?
C18 C19 1.524(6) . ?
C18 C17 1.389(6) . ?
C13 C14 1.411(6) . ?
C25 H25 1.0000 . ?
C25 C26 1.349(6) . ?
C25 C34 1.471(6) . ?
C28 H28 1.0000 . ?
C28 C29 1.467(6) . ?
C28 C27 1.532(6) . ?
C26 H26 0.9500 . ?
C26 C27 1.439(6) . ?
C29 C30 1.391(6) . ?
C29 C34 1.416(6) . ?
N4 C4 1.318(7) . ?
N4 C01M 1.481(10) . ?
N4 C6 1.509(11) . ?
C27 H27 1.0000 . ?
C14 C15 1.397(6) . ?
C14 C22 1.517(6) . ?
C3 H3 0.9500 . ?
C3 C2 1.394(6) . ?
C3 C4 1.407(7) . ?
C15 H15 0.9500 . ?
C15 C16 1.376(7) . ?
C30 H30 0.9500 . ?
C30 C31 1.389(7) . ?
C1 H1A 0.9800 . ?
C1 H1B 0.9800 . ?
C1 H1C 0.9800 . ?
C1 C2 1.522(6) . ?
N2 C10 1.457(7) . ?
N2 C11 1.453(8) . ?
N2 C53 1.488(9) . ?
N2 C9 1.540(14) . ?
C19 H19 1.0000 . ?
C19 C20 1.533(7) . ?
C19 C21 1.530(7) . ?
C34 C33 1.397(6) . ?
C22 H22 1.0000 . ?
C22 C23 1.535(7) . ?
C22 C24 1.516(7) . ?
C20 H20A 0.9800 . ?
C20 H20B 0.9800 . ?
C20 H20C 0.9800 . ?
N3 C12 1.433(8) . ?
N3 C51 1.474(9) . ?
N3 C7 1.487(10) . ?
N3 C8 1.583(13) . ?
N3 C52 1.600(13) . ?
C33 H33 0.9500 . ?
C33 C32 1.387(8) . ?
C31 H31 0.9500 . ?
C31 C32 1.374(8) . ?
C4 C5 1.539(7) . ?
C16 H16 0.9500 . ?
C16 C17 1.377(7) . ?
C17 H17 0.9500 . ?
C10 H10A 0.9800 . ?
C10 H10B 0.9800 . ?
C10 H10C 0.9800 . ?
C21 H21A 0.9800 . ?
C21 H21B 0.9800 . ?
C21 H21C 0.9800 . ?
C32 H32 0.9500 . ?
C42 H42A 0.9800 . ?
C42 H42B 0.9800 . ?
C42 H42C 0.9800 . ?
C23 H23A 0.9800 . ?
C23 H23B 0.9800 . ?
C23 H23C 0.9800 . ?
C24 H24A 0.9800 . ?
C24 H24B 0.9800 . ?
C24 H24C 0.9800 . ?
C12 H12A 0.9800 . ?
C12 H12B 0.9800 . ?
C12 H12C 0.9800 . ?
C44 H44A 0.9800 . ?
C44 H44B 0.9800 . ?
C44 H44C 0.9800 . ?
C43 H43A 0.9800 . ?
C43 H43B 0.9800 . ?
C43 H43C 0.9800 . ?
C11 H11A 0.9800 . ?
C11 H11B 0.9800 . ?
C11 H11C 0.9800 . ?
C36 H36A 0.9800 . ?
C36 H36B 0.9800 . ?
C36 H36C 0.9800 . ?
C37 H37A 0.9800 . ?
C37 H37B 0.9800 . ?
C37 H37C 0.9800 . ?
C41 H41A 0.9800 . ?
C41 H41B 0.9800 . ?
C41 H41C 0.9800 . ?
C38 H38A 0.9800 . ?
C38 H38B 0.9800 . ?
C38 H38C 0.9800 . ?
C5 H5A 0.9800 . ?
C5 H5B 0.9800 . ?
C5 H5C 0.9800 . ?
C53 H53A 0.9900 . ?
C53 H53B 0.9900 . ?
C53 C51 1.472(12) . ?
C39 H39A 0.9800 . ?
C39 H39B 0.9800 . ?
C39 H39C 0.9800 . ?
C49 H 0.9900 . ?
C49 HA 0.9900 . ?
C49 C50 1.467(11) . ?
C49 C48 1.477(11) . ?
C40 H40A 0.9800 . ?
C40 H40B 0.9800 . ?
C40 H40C 0.9800 . ?
C51 H51A 0.9900 . ?
C51 H51B 0.9900 . ?
C50 HB 0.9800 . ?
C50 HC 0.9800 . ?
C50 HD 0.9800 . ?
C48 HE 0.9900 . ?
C48 HF 0.9900 . ?
C48 C47 1.483(11) . ?
C47 HG 0.9900 . ?
C47 HH 0.9900 . ?
C47 C46 1.454(11) . ?
C46 HI 0.9900 . ?
C46 HJ 0.9900 . ?
C46 C45 1.454(11) . ?
C45 HK 0.9800 . ?
C45 HL 0.9800 . ?
C45 HM 0.9800 . ?
C01M H01A 0.9900 . ?
C01M H01B 0.9900 . ?
C01M C7 1.510(12) . ?
C7 H7A 0.9900 . ?
C7 H7B 0.9900 . ?
C9 H9A 0.9900 . ?
C9 H9B 0.9900 . ?
C9 C8 1.461(15) . ?
C8 H8A 0.9900 . ?
C8 H8B 0.9900 . ?
C52 H52A 0.9900 . ?
C52 H52B 0.9900 . ?
C52 C6 1.502(14) . ?
C6 H6A 0.9900 . ?
C6 H6B 0.9900 . ?

loop_
_geom_torsion_atom_site_label_1
_geom_torsion_atom_site_label_2
_geom_torsion_atom_site_label_3
_geom_torsion_atom_site_label_4
_geom_torsion
_geom_torsion_site_symmetry_1
_geom_torsion_site_symmetry_2
_geom_torsion_site_symmetry_3
_geom_torsion_site_symmetry_4
_geom_torsion_publ_flag
Yb1 N1 C13 C18 106.6(4) . . . . ?
Yb1 N1 C13 C14 -70.7(5) . . . . ?
Yb1 N1 C2 C3 -32.7(6) . . . . ?
Yb1 N1 C2 C1 147.0(3) . . . . ?
Yb1 C25 C26 C27 -88.8(4) . . . . ?
Yb1 C25 C34 C29 99.9(3) . . . . ?
Yb1 C25 C34 C33 -87.2(4) . . . . ?
Yb1 N4 C4 C3 28.1(7) . . . . ?
Yb1 N4 C4 C5 -151.1(4) . . . . ?
Yb1 N4 C01M C7 -43.7(10) . . . . ?
Yb1 N4 C6 C52 46.2(14) . . . . ?
Yb1 N2 C53 C51 59.7(9) . . . . ?
Yb1 N2 C9 C8 -25.9(15) . . . . ?
Yb1 N3 C51 C53 35.0(8) . . . . ?
Yb1 N3 C7 C01M -52.8(9) . . . . ?
Yb1 N3 C8 C9 -59.5(13) . . . . ?
Yb1 N3 C52 C6 45.8(12) . . . . ?
Si1 C28 C29 C30 116.2(4) . . . . ?
Si1 C28 C29 C34 -64.1(5) . . . . ?
Si1 C28 C27 C26 106.8(3) . . . . ?
N1 C13 C14 C15 174.4(4) . . . . ?
N1 C13 C14 C22 -6.6(6) . . . . ?
C18 C13 C14 C15 -2.9(6) . . . . ?
C18 C13 C14 C22 176.1(4) . . . . ?
C13 N1 C2 C3 159.6(4) . . . . ?
C13 N1 C2 C1 -20.8(6) . . . . ?
C13 C18 C19 C20 91.5(5) . . . . ?
C13 C18 C19 C21 -145.6(4) . . . . ?
C13 C18 C17 C16 0.7(7) . . . . ?
C13 C14 C15 C16 2.3(7) . . . . ?
C13 C14 C22 C23 -125.1(5) . . . . ?
C13 C14 C22 C24 110.6(5) . . . . ?
C25 C26 C27 Si1 68.8(5) . . . . ?
C25 C26 C27 C28 -4.8(6) . . . . ?
C25 C34 C33 C32 -172.9(4) . . . . ?
C28 C29 C30 C31 -176.4(4) . . . . ?
C28 C29 C34 C25 -9.6(6) . . . . ?
C28 C29 C34 C33 177.4(4) . . . . ?
C26 C25 C34 C29 -4.9(6) . . . . ?
C26 C25 C34 C33 168.0(4) . . . . ?
C29 C28 C27 Si1 -116.2(4) . . . . ?
C29 C28 C27 C26 -9.4(5) . . . . ?
C29 C30 C31 C32 -1.8(7) . . . . ?
C29 C34 C33 C32 -0.1(7) . . . . ?
N4 C01M C7 N3 64.1(11) . . . . ?
C27 C28 C29 C30 -163.2(4) . . . . ?
C27 C28 C29 C34 16.5(6) . . . . ?
C14 C15 C16 C17 -0.2(8) . . . . ?
C15 C14 C22 C23 53.9(6) . . . . ?
C15 C14 C22 C24 -70.4(6) . . . . ?
C15 C16 C17 C18 -1.3(8) . . . . ?
C30 C29 C34 C25 170.1(4) . . . . ?
C30 C29 C34 C33 -2.9(6) . . . . ?
C30 C31 C32 C33 -1.5(8) . . . . ?
N2 C53 C51 N3 -67.7(11) . . . . ?
N2 C9 C8 N3 59.3(17) . . . . ?
C2 N1 C13 C18 -87.7(5) . . . . ?
C2 N1 C13 C14 95.0(5) . . . . ?
C2 C3 C4 N4 19.2(9) . . . . ?
C2 C3 C4 C5 -161.5(5) . . . . ?
C19 C18 C13 N1 7.0(6) . . . . ?
C19 C18 C13 C14 -175.7(4) . . . . ?
C19 C18 C17 C16 177.8(5) . . . . ?
C34 C25 C26 C27 12.3(6) . . . . ?
C34 C29 C30 C31 3.9(6) . . . . ?
C34 C33 C32 C31 2.4(7) . . . . ?
C22 C14 C15 C16 -176.7(5) . . . . ?
N3 C52 C6 N4 -57.9(15) . . . . ?
C4 N4 C01M C7 170.3(7) . . . . ?
C4 N4 C6 C52 -126.6(10) . . . . ?
C4 C3 C2 N1 -14.8(8) . . . . ?
C4 C3 C2 C1 165.6(5) . . . . ?
C17 C18 C13 N1 -175.9(4) . . . . ?
C17 C18 C13 C14 1.4(6) . . . . ?
C17 C18 C19 C20 -85.6(5) . . . . ?
C17 C18 C19 C21 37.3(6) . . . . ?
C10 N2 C53 C51 -64.6(10) . . . . ?
C10 N2 C9 C8 -142.3(13) . . . . ?
C42 Si3 C35 Si1 28.4(3) . . . . ?
C42 Si3 C35 Si4 -81.9(3) . . . . ?
C42 Si3 C35 Si2 157.0(3) . . . . ?
C12 N3 C51 C53 -92.0(8) . . . . ?
C12 N3 C7 C01M 76.0(9) . . . . ?
C12 N3 C8 C9 -170.9(12) . . . . ?
C12 N3 C52 C6 157.7(11) . . . . ?
C44 Si3 C35 Si1 151.0(3) . . . . ?
C44 Si3 C35 Si4 40.6(3) . . . . ?
C44 Si3 C35 Si2 -80.5(3) . . . . ?
C43 Si3 C35 Si1 -90.2(3) . . . . ?
C43 Si3 C35 Si4 159.4(3) . . . . ?
C43 Si3 C35 Si2 38.4(3) . . . . ?
C11 N2 C53 C51 173.7(7) . . . . ?
C11 N2 C9 C8 102.7(13) . . . . ?
C41 Si2 C35 Si1 -66.6(3) . . . . ?
C41 Si2 C35 Si4 49.3(3) . . . . ?
C41 Si2 C35 Si3 170.1(3) . . . . ?
C39 Si2 C35 Si1 173.6(4) . . . . ?
C39 Si2 C35 Si4 -70.5(4) . . . . ?
C39 Si2 C35 Si3 50.3(4) . . . . ?
C49 C48 C47 C46 -177.2(9) . . . . ?
C40 Si2 C35 Si1 55.1(4) . . . . ?
C40 Si2 C35 Si4 171.0(3) . . . . ?
C40 Si2 C35 Si3 -68.2(3) . . . . ?
C51 N3 C52 C6 -79.6(12) . . . . ?
C50 C49 C48 C47 -172.9(8) . . . . ?
C48 C47 C46 C45 -166.8(10) . . . . ?
C01M N4 C4 C3 173.9(7) . . . . ?
C01M N4 C4 C5 -5.3(9) . . . . ?
C7 N3 C8 C9 58.8(15) . . . . ?
C8 N3 C7 C01M -169.3(8) . . . . ?
C52 N3 C51 C53 159.7(8) . . . . ?
C6 N4 C4 C3 -158.9(8) . . . . ?
C6 N4 C4 C5 21.9(10) . . . . ?
